data_7045989
loop_
_publ_author_name
'Ruiz, Javier'
'Sol, Daniel'
'Mateo, Mar\'ia A'
'Vivanco, Maril\'in'

_publ_section_title
;
 Selective formation of formamidines, carbodiimides and formimidates from
 isocyanide complexes of Mn(i) mediated by Ag<sub>2</sub>O.
;
_journal_issue 18
_journal_name_full 'Dalton transactions (Cambridge, England : 2003)'
_journal_page_first 6279
_journal_page_last 6282
_journal_paper_doi 10.1039/c8dt01200h
_journal_volume 47
_journal_year 2018
_chemical_formula_moiety 'C21 H17 Mn N3 O4, B F4'
_chemical_formula_sum 'C21 H17 B F4 Mn N3 O4'
_chemical_formula_weight 517.12
_chemical_name_common 'DS-506.2 - 17RPA007B'
_space_group_crystal_system monoclinic
_space_group_IT_number 15
_space_group_name_Hall '-C 2yc'
_space_group_name_H-M_alt 'C 1 2/c 1'
_symmetry_space_group_name_Hall '-C 2yc'
_symmetry_space_group_name_H-M 'C 1 2/c 1'
_atom_sites_solution_hydrogens difmap
_atom_sites_solution_primary dual
_atom_sites_solution_secondary difmap
_audit_update_record
;
2018-03-12 deposited with the CCDC.
2018-04-04 downloaded from the CCDC.
;
_cell_angle_alpha 90
_cell_angle_beta 103.0868(8)
_cell_angle_gamma 90
_cell_formula_units_Z 8
_cell_length_a 31.9054(5)
_cell_length_b 6.91700(10)
_cell_length_c 20.7312(3)
_cell_measurement_reflns_used 9909
_cell_measurement_temperature 250.(2)
_cell_measurement_theta_max 24.1688
_cell_measurement_theta_min 2.6430
_cell_volume 4456.34(12)
_computing_cell_refinement 'SAINT V8.38A (Bruker AXS Inc., 2017)'
_computing_data_collection 'Bruker APEX3 software'
_computing_data_reduction 'SAINT V8.38A (Bruker AXS Inc., 2017)'
_computing_molecular_graphics 'shelXle (C.B. Huebschle, rev 833)'
_computing_structure_refinement 'SHELXL-2016/6 (Sheldrick, 2016)'
_computing_structure_solution 'SHELXT-2014/5 (Sheldrick, 2014)'
_diffrn_ambient_temperature 250.(2)
_diffrn_detector_area_resol_mean 8.3333
_diffrn_measured_fraction_theta_full 0.999
_diffrn_measured_fraction_theta_max 0.999
_diffrn_measurement_device '\k--geometry diffractometer'
_diffrn_measurement_device_type 'Bruker AXS X8 APEX-II'
_diffrn_measurement_method '\f or \w oscillation scans'
_diffrn_radiation_monochromator graphite
_diffrn_radiation_type MoK\a
_diffrn_radiation_wavelength 0.71073
_diffrn_reflns_av_R_equivalents 0.0449
_diffrn_reflns_av_unetI/netI 0.0194
_diffrn_reflns_limit_h_max 40
_diffrn_reflns_limit_h_min -39
_diffrn_reflns_limit_k_max 8
_diffrn_reflns_limit_k_min -8
_diffrn_reflns_limit_l_max 26
_diffrn_reflns_limit_l_min -26
_diffrn_reflns_number 74079
_diffrn_reflns_theta_full 27.14
_diffrn_reflns_theta_max 27.14
_diffrn_reflns_theta_min 2.02
_diffrn_source 'sealed x-ray tube'
_diffrn_source_type 'SIEMENS KFN MO 2K-90'
_exptl_absorpt_coefficient_mu 0.659
_exptl_absorpt_correction_T_max 0.91
_exptl_absorpt_correction_T_min 0.81
_exptl_absorpt_correction_type multi-scan
_exptl_absorpt_process_details
;
SADABS-2016/2 - Bruker AXS area detector scaling and absorption correction
;
_exptl_crystal_colour 'clear yellow'
_exptl_crystal_density_diffrn 1.542
_exptl_crystal_density_method 'not measured'
_exptl_crystal_description prism
_exptl_crystal_F_000 2096
_exptl_crystal_size_max 0.418
_exptl_crystal_size_mid 0.308
_exptl_crystal_size_min 0.148
_refine_diff_density_max 0.348
_refine_diff_density_min -0.239
_refine_ls_extinction_method none
_refine_ls_goodness_of_fit_ref 1.056
_refine_ls_hydrogen_treatment mixed
_refine_ls_matrix_type full
_refine_ls_number_parameters 404
_refine_ls_number_reflns 4916
_refine_ls_number_restraints 493
_refine_ls_restrained_S_all 1.039
_refine_ls_R_factor_all 0.0487
_refine_ls_R_factor_gt 0.0335
_refine_ls_shift/su_max 0.002
_refine_ls_shift/su_mean 0.000
_refine_ls_structure_factor_coef Fsqd
_refine_ls_weighting_details 'w=1/[\s^2^(Fo^2^)+(0.0384P)^2^+4.8258P] where P=(Fo^2^+2Fc^2^)/3'
_refine_ls_weighting_scheme calc
_refine_ls_wR_factor_gt 0.0808
_refine_ls_wR_factor_ref 0.0904
_reflns_number_gt 3907
_reflns_number_total 4916
_reflns_threshold_expression 'I > 2\s(I)'
_cod_data_source_file c8dt01200h2.cif
_cod_data_source_block 17RPA007B
_cod_depositor_comments
;
The following automatic conversions were performed:

'_exptl_absorpt_correction_type' value 'Multi-Scan' changed to
'multi-scan' according to
/home/data/users/saulius/crontab/automatic-downloads/rss-feeds/RSC/lib/dictionaries/cif_core.dic
dictionary named 'cif_core.dic' version 2.4.2 from 2011-04-26.

Automatic conversion script
Id: cif_fix_values 4973 2017-02-22 13:04:09Z antanas 

 Adding full bibliography for 7045987--7045990.cif.
;
_cod_database_code 7045989

loop_
_space_group_symop_operation_xyz
'x, y, z'
'-x, y, -z+1/2'
'x+1/2, y+1/2, z'
'-x+1/2, y+1/2, -z+1/2'
'-x, -y, -z'
'x, -y, z-1/2'
'-x+1/2, -y+1/2, -z'
'x+1/2, -y+1/2, z-1/2'

loop_
_atom_site_type_symbol
_atom_site_label
_atom_site_fract_x
_atom_site_fract_y
_atom_site_fract_z
_atom_site_U_iso_or_equiv
_atom_site_adp_type
_atom_site_calc_flag
_atom_site_refinement_flags_adp
_atom_site_refinement_flags_occupancy
_atom_site_refinement_flags_posn
_atom_site_occupancy
_atom_site_disorder_assembly
_atom_site_disorder_group
Mn Mn1 0.33977(2) 0.44748(4) 0.47778(2) 0.03093(9) Uani d . . . 1.0 . .
N N1 0.38553(6) 0.2810(3) 0.37364(8) 0.0505(5) Uani d . . . 1.0 . .
H H1 0.4058(8) 0.227(4) 0.3640(12) 0.061 Uiso d U . . 1.0 . .
C C2 0.38591(6) 0.3278(3) 0.43501(9) 0.0382(4) Uani d . . . 1.0 . .
O O3 0.42252(4) 0.2938(2) 0.47859(6) 0.0474(4) Uani d . . . 1.0 . .
C C10 0.46198(7) 0.2466(5) 0.45829(11) 0.0609(7) Uani d . . . 1.0 . .
H H10A 0.459675 0.117896 0.439257 0.091 Uiso calc U . R 1.0 . .
H H10B 0.486006 0.250917 0.496497 0.091 Uiso calc U . R 1.0 . .
H H10C 0.466615 0.339569 0.425567 0.091 Uiso calc U . R 1.0 . .
C C11 0.35075(6) 0.3141(4) 0.31676(9) 0.0414(5) Uani d . . . 1.0 . .
C C12 0.34748(7) 0.4890(4) 0.28520(11) 0.0547(6) Uani d . . . 1.0 . .
H H12 0.367378 0.587914 0.300919 0.066 Uiso calc U . R 1.0 . .
C C13 0.31450(8) 0.5188(4) 0.22980(12) 0.0603(7) Uani d . . . 1.0 . .
H H13 0.311942 0.638809 0.208006 0.072 Uiso calc U . R 1.0 . .
C C14 0.28587(7) 0.3758(4) 0.20679(10) 0.0530(6) Uani d . . . 1.0 . .
H H14 0.263352 0.397814 0.169575 0.064 Uiso calc U . R 1.0 . .
C C15 0.28972(8) 0.2009(4) 0.23746(11) 0.0580(7) Uani d . . . 1.0 . .
H H15 0.270039 0.101755 0.221038 0.07 Uiso calc U . R 1.0 . .
C C16 0.32274(8) 0.1679(4) 0.29321(10) 0.0526(6) Uani d . . . 1.0 . .
H H16 0.325658 0.046707 0.314245 0.063 Uiso calc U . R 1.0 . .
C C4 0.32832(7) 0.6466(4) 0.42089(11) 0.0470(5) Uani d . . . 1.0 . .
O O5 0.31891(7) 0.7786(3) 0.38789(10) 0.0785(6) Uani d . . . 1.0 . .
C C6 0.29582(7) 0.3158(3) 0.42639(10) 0.0424(5) Uani d . . . 1.0 . .
O O7 0.26529(5) 0.2442(3) 0.39582(8) 0.0673(5) Uani d . . . 1.0 . .
C C8 0.29976(6) 0.5459(3) 0.51940(9) 0.0367(4) Uani d . . . 1.0 . .
O O9 0.27289(5) 0.6017(3) 0.54226(8) 0.0572(4) Uani d . . . 1.0 . .
N N21 0.35464(5) 0.2499(2) 0.55300(7) 0.0305(3) Uani d . . . 1.0 . .
C C22 0.38601(6) 0.3039(3) 0.60575(8) 0.0322(4) Uani d . . . 1.0 . .
C C23 0.39632(7) 0.1921(3) 0.66247(9) 0.0447(5) Uani d . . . 1.0 . .
H H23 0.418732 0.229895 0.697987 0.054 Uiso calc U . R 1.0 . .
C C24 0.37369(8) 0.0257(4) 0.66661(11) 0.0520(6) Uani d . . . 1.0 . .
H H24 0.380114 -0.050567 0.705135 0.062 Uiso calc U . R 1.0 . .
C C25 0.34155(8) -0.0279(3) 0.61375(11) 0.0495(5) Uani d . . . 1.0 . .
H H25 0.325423 -0.140559 0.61575 0.059 Uiso calc U . R 1.0 . .
C C26 0.33323(7) 0.0853(3) 0.55776(10) 0.0408(5) Uani d . . . 1.0 . .
H H26 0.311648 0.045903 0.521325 0.049 Uiso calc U . R 1.0 . .
N N31 0.38975(5) 0.5827(2) 0.54115(8) 0.0328(3) Uani d . . . 1.0 . .
C C32 0.40650(6) 0.4886(3) 0.59811(9) 0.0338(4) Uani d . . . 1.0 . .
C C33 0.44066(7) 0.5641(4) 0.64521(11) 0.0486(5) Uani d . . . 1.0 . .
H H33 0.451888 0.496578 0.684686 0.058 Uiso calc U . R 1.0 . .
C C34 0.45779(7) 0.7397(4) 0.63308(13) 0.0570(6) Uani d . . . 1.0 . .
H H34 0.480723 0.794039 0.664431 0.068 Uiso calc U . R 1.0 . .
C C35 0.44111(7) 0.8343(4) 0.57497(13) 0.0536(6) Uani d . . . 1.0 . .
H H35 0.452555 0.953721 0.565801 0.064 Uiso calc U . R 1.0 . .
C C36 0.40737(7) 0.7522(3) 0.53018(11) 0.0438(5) Uani d . . . 1.0 . .
H H36 0.39619 0.817597 0.490232 0.053 Uiso calc U . R 1.0 . .
B B1A 0.4560(2) -0.2124(12) 0.3496(4) 0.0371(15) Uani d U P D 0.606(3) A 1
F F1A 0.4536(4) -0.3537(15) 0.3032(5) 0.081(2) Uani d U P D 0.606(3) A 1
F F2A 0.4398(2) -0.2702(8) 0.4025(2) 0.1058(15) Uani d U P D 0.606(3) A 1
F F3A 0.4332(2) -0.0537(9) 0.3195(3) 0.092(2) Uani d U P D 0.606(3) A 1
F F4A 0.49793(19) -0.1669(13) 0.3714(3) 0.090(2) Uani d U P D 0.606(3) A 1
B B1B 0.4531(5) -0.195(2) 0.3466(8) 0.047(3) Uani d U P D 0.315(3) B 2
F F1B 0.4470(7) -0.352(2) 0.3062(10) 0.065(3) Uani d U P D 0.315(3) B 2
F F2B 0.4182(3) -0.1934(16) 0.3766(5) 0.104(3) Uani d U P D 0.315(3) B 2
F F3B 0.4483(4) -0.0099(18) 0.3152(7) 0.078(3) Uani d U P D 0.315(3) B 2
F F4B 0.4907(4) -0.187(3) 0.3916(6) 0.089(4) Uani d U P D 0.315(3) B 2
B B1C 0.4554(8) -0.206(4) 0.3431(12) 0.063(4) Uani d U P D 0.079(2) C 3
F F1C 0.4521(14) -0.397(4) 0.3267(15) 0.080(7) Uani d U P D 0.079(2) C 3
F F2C 0.4710(11) -0.195(5) 0.4104(10) 0.084(6) Uani d U P D 0.079(2) C 3
F F3C 0.4147(8) -0.120(5) 0.3352(15) 0.074(6) Uani d U P D 0.079(2) C 3
F F4C 0.4801(9) -0.113(4) 0.3086(12) 0.096(5) Uani d U P D 0.079(2) C 3

loop_
_atom_site_aniso_label
_atom_site_aniso_U_11
_atom_site_aniso_U_22
_atom_site_aniso_U_33
_atom_site_aniso_U_12
_atom_site_aniso_U_13
_atom_site_aniso_U_23
Mn1 0.02668(15) 0.03750(17) 0.02773(14) 0.00253(12) 0.00430(10) 0.00400(12)
N1 0.0383(10) 0.0840(15) 0.0288(8) 0.0202(10) 0.0066(7) 0.0018(9)
C2 0.0350(10) 0.0494(12) 0.0290(9) 0.0071(9) 0.0046(7) 0.0059(9)
O3 0.0351(7) 0.0767(11) 0.0289(6) 0.0208(7) 0.0039(5) 0.0024(7)
C10 0.0360(11) 0.101(2) 0.0447(12) 0.0245(13) 0.0061(9) -0.0042(13)
C11 0.0337(10) 0.0669(15) 0.0240(8) 0.0057(10) 0.0074(7) 0.0026(9)
C12 0.0441(12) 0.0680(16) 0.0471(12) -0.0113(11) 0.0004(10) 0.0085(12)
C13 0.0543(14) 0.0720(18) 0.0498(13) 0.0010(13) 0.0018(11) 0.0213(13)
C14 0.0374(11) 0.0890(19) 0.0309(10) 0.0022(12) 0.0042(8) 0.0046(11)
C15 0.0531(13) 0.0838(19) 0.0373(11) -0.0210(13) 0.0105(10) -0.0079(12)
C16 0.0662(15) 0.0590(15) 0.0343(10) -0.0059(12) 0.0147(10) 0.0049(10)
C4 0.0408(11) 0.0561(14) 0.0448(11) 0.0089(10) 0.0111(9) 0.0126(11)
O5 0.0819(13) 0.0734(13) 0.0806(13) 0.0251(11) 0.0196(10) 0.0461(11)
C6 0.0388(11) 0.0538(13) 0.0342(10) 0.0058(10) 0.0074(8) -0.0007(9)
O7 0.0457(9) 0.0972(15) 0.0536(10) -0.0172(10) -0.0002(8) -0.0206(10)
C8 0.0330(10) 0.0414(11) 0.0332(9) 0.0000(9) 0.0022(8) 0.0042(9)
O9 0.0452(9) 0.0735(12) 0.0578(10) 0.0151(8) 0.0216(8) -0.0008(9)
N21 0.0302(7) 0.0329(8) 0.0282(7) 0.0000(6) 0.0060(6) 0.0003(6)
C22 0.0313(9) 0.0373(10) 0.0277(8) 0.0020(8) 0.0060(7) -0.0017(8)
C23 0.0507(12) 0.0529(14) 0.0283(9) 0.0040(10) 0.0044(8) 0.0036(9)
C24 0.0703(15) 0.0504(14) 0.0377(11) 0.0054(12) 0.0174(11) 0.0131(10)
C25 0.0633(14) 0.0382(12) 0.0514(12) -0.0070(11) 0.0221(11) 0.0055(10)
C26 0.0423(11) 0.0389(12) 0.0419(11) -0.0055(9) 0.0108(9) -0.0011(9)
N31 0.0278(7) 0.0342(9) 0.0375(8) -0.0008(6) 0.0094(6) 0.0010(7)
C32 0.0281(9) 0.0390(11) 0.0341(9) 0.0004(8) 0.0062(7) -0.0038(8)
C33 0.0382(11) 0.0580(15) 0.0451(11) -0.0048(10) 0.0002(9) -0.0077(11)
C34 0.0361(11) 0.0642(16) 0.0677(15) -0.0164(11) 0.0054(11) -0.0183(13)
C35 0.0409(12) 0.0448(13) 0.0786(17) -0.0124(10) 0.0207(11) -0.0079(12)
C36 0.0373(11) 0.0400(12) 0.0577(13) -0.0014(9) 0.0181(9) 0.0039(10)
B1A 0.033(3) 0.052(3) 0.023(3) -0.009(3) -0.002(2) -0.008(2)
F1A 0.081(5) 0.099(4) 0.051(3) 0.015(3) -0.006(3) -0.028(3)
F2A 0.133(4) 0.132(4) 0.066(2) -0.022(3) 0.050(3) 0.003(2)
F3A 0.103(5) 0.105(5) 0.057(3) 0.044(4) -0.004(3) -0.014(3)
F4A 0.0576(19) 0.082(3) 0.120(6) -0.0242(19) -0.003(3) -0.019(4)
B1B 0.042(5) 0.063(6) 0.027(5) -0.014(5) -0.010(4) 0.000(4)
F1B 0.063(5) 0.074(6) 0.053(6) -0.030(5) 0.004(4) -0.008(5)
F2B 0.107(6) 0.127(7) 0.093(6) -0.026(5) 0.049(5) -0.015(5)
F3B 0.065(5) 0.087(5) 0.073(4) -0.012(4) -0.003(4) 0.018(3)
F4B 0.082(7) 0.100(6) 0.060(5) -0.030(7) -0.038(5) 0.010(5)
B1C 0.058(8) 0.077(8) 0.048(7) -0.011(7) -0.003(7) -0.002(7)
F1C 0.076(13) 0.081(9) 0.075(14) -0.012(9) 0.002(12) -0.003(9)
F2C 0.083(12) 0.114(13) 0.049(7) -0.020(12) 0.001(8) 0.007(9)
F3C 0.076(9) 0.086(12) 0.059(11) 0.006(9) 0.015(8) 0.013(10)
F4C 0.085(10) 0.114(11) 0.087(10) -0.031(9) 0.016(9) 0.004(9)

loop_
_atom_type_symbol
_atom_type_description
_atom_type_scat_dispersion_real
_atom_type_scat_dispersion_imag
_atom_type_scat_source
C C 0.0033 0.0016 'International Tables Vol C Tables 4.2.6.8 and 6.1.1.4'
H H 0.0000 0.0000 'International Tables Vol C Tables 4.2.6.8 and 6.1.1.4'
B B 0.0013 0.0007 'International Tables Vol C Tables 4.2.6.8 and 6.1.1.4'
F F 0.0171 0.0103 'International Tables Vol C Tables 4.2.6.8 and 6.1.1.4'
Mn Mn 0.3368 0.7283 'International Tables Vol C Tables 4.2.6.8 and 6.1.1.4'
N N 0.0061 0.0033 'International Tables Vol C Tables 4.2.6.8 and 6.1.1.4'
O O 0.0106 0.0060 'International Tables Vol C Tables 4.2.6.8 and 6.1.1.4'

loop_
_geom_angle_atom_site_label_1
_geom_angle_atom_site_label_2
_geom_angle_atom_site_label_3
_geom_angle
C4 Mn1 C6 89.08(10)
C4 Mn1 C8 87.96(9)
C6 Mn1 C8 86.24(9)
C4 Mn1 N21 171.83(9)
C6 Mn1 N21 97.35(8)
C8 Mn1 N21 87.44(7)
C4 Mn1 N31 94.82(9)
C6 Mn1 N31 176.00(8)
C8 Mn1 N31 93.03(7)
N21 Mn1 N31 78.69(6)
C4 Mn1 C2 94.84(9)
C6 Mn1 C2 94.51(9)
C8 Mn1 C2 177.11(8)
N21 Mn1 C2 89.69(7)
N31 Mn1 C2 86.03(7)
C2 N1 C11 126.21(18)
C2 N1 H1 121.3(18)
C11 N1 H1 112.4(18)
N1 C2 O3 115.52(17)
N1 C2 Mn1 131.91(14)
O3 C2 Mn1 112.57(13)
C2 O3 C10 122.02(15)
O3 C10 H10A 109.5
O3 C10 H10B 109.5
H10A C10 H10B 109.5
O3 C10 H10C 109.5
H10A C10 H10C 109.5
H10B C10 H10C 109.5
C16 C11 C12 120.75(19)
C16 C11 N1 119.7(2)
C12 C11 N1 119.5(2)
C11 C12 C13 119.3(2)
C11 C12 H12 120.4
C13 C12 H12 120.4
C14 C13 C12 120.5(2)
C14 C13 H13 119.8
C12 C13 H13 119.8
C13 C14 C15 120.1(2)
C13 C14 H14 119.9
C15 C14 H14 119.9
C14 C15 C16 120.3(2)
C14 C15 H15 119.9
C16 C15 H15 119.9
C11 C16 C15 119.1(2)
C11 C16 H16 120.5
C15 C16 H16 120.5
O5 C4 Mn1 174.4(2)
O7 C6 Mn1 173.4(2)
O9 C8 Mn1 175.62(18)
C26 N21 C22 117.97(16)
C26 N21 Mn1 126.02(13)
C22 N21 Mn1 115.55(12)
N21 C22 C23 121.39(19)
N21 C22 C32 114.86(16)
C23 C22 C32 123.73(18)
C24 C23 C22 119.7(2)
C24 C23 H23 120.2
C22 C23 H23 120.2
C25 C24 C23 119.0(2)
C25 C24 H24 120.5
C23 C24 H24 120.5
C24 C25 C26 119.2(2)
C24 C25 H25 120.4
C26 C25 H25 120.4
N21 C26 C25 122.7(2)
N21 C26 H26 118.6
C25 C26 H26 118.6
C36 N31 C32 118.18(17)
C36 N31 Mn1 125.84(14)
C32 N31 Mn1 115.96(13)
N31 C32 C33 121.72(19)
N31 C32 C22 114.77(16)
C33 C32 C22 123.50(18)
C34 C33 C32 118.9(2)
C34 C33 H33 120.5
C32 C33 H33 120.5
C35 C34 C33 119.4(2)
C35 C34 H34 120.3
C33 C34 H34 120.3
C34 C35 C36 119.1(2)
C34 C35 H35 120.4
C36 C35 H35 120.4
N31 C36 C35 122.7(2)
N31 C36 H36 118.7
C35 C36 H36 118.7
F4A B1A F1A 107.4(7)
F4A B1A F2A 108.9(6)
F1A B1A F2A 112.5(7)
F4A B1A F3A 110.3(7)
F1A B1A F3A 108.1(7)
F2A B1A F3A 109.6(6)
F4B B1B F1B 116.2(15)
F4B B1B F2B 111.6(13)
F1B B1B F2B 105.1(13)
F4B B1B F3B 105.6(13)
F1B B1B F3B 116.8(15)
F2B B1B F3B 100.6(11)
F4C B1C F1C 111.(2)
F4C B1C F2C 113.(2)
F1C B1C F2C 107.(2)
F4C B1C F3C 112.(2)
F1C B1C F3C 111.(2)
F2C B1C F3C 102.0(19)

loop_
_geom_bond_atom_site_label_1
_geom_bond_atom_site_label_2
_geom_bond_distance
Mn1 C4 1.796(2)
Mn1 C6 1.804(2)
Mn1 C8 1.826(2)
Mn1 N21 2.0470(15)
Mn1 N31 2.0481(16)
Mn1 C2 2.057(2)
N1 C2 1.310(2)
N1 C11 1.443(2)
N1 H1 0.81(3)
C2 O3 1.326(2)
O3 C10 1.452(2)
C10 H10A 0.97
C10 H10B 0.97
C10 H10C 0.97
C11 C16 1.365(3)
C11 C12 1.368(3)
C12 C13 1.386(3)
C12 H12 0.94
C13 C14 1.357(4)
C13 H13 0.94
C14 C15 1.359(4)
C14 H14 0.94
C15 C16 1.395(3)
C15 H15 0.94
C16 H16 0.94
C4 O5 1.140(3)
C6 O7 1.147(3)
C8 O9 1.137(2)
N21 C26 1.342(2)
N21 C22 1.357(2)
C22 C23 1.384(3)
C22 C32 1.460(3)
C23 C24 1.372(3)
C23 H23 0.94
C24 C25 1.371(3)
C24 H24 0.94
C25 C26 1.375(3)
C25 H25 0.94
C26 H26 0.94
N31 C36 1.342(3)
N31 C32 1.348(2)
C32 C33 1.390(3)
C33 C34 1.378(3)
C33 H33 0.94
C34 C35 1.368(4)
C34 H34 0.94
C35 C36 1.375(3)
C35 H35 0.94
C36 H36 0.94
B1A F4A 1.348(7)
B1A F1A 1.361(7)
B1A F2A 1.374(7)
B1A F3A 1.386(7)
B1B F4B 1.342(14)
B1B F1B 1.362(13)
B1B F2B 1.393(14)
B1B F3B 1.426(14)
B1C F4C 1.343(17)
B1C F1C 1.358(17)
B1C F2C 1.373(18)
B1C F3C 1.404(17)

loop_
_geom_hbond_atom_site_label_D
_geom_hbond_atom_site_label_H
_geom_hbond_atom_site_label_A
_geom_hbond_distance_DH
_geom_hbond_distance_HA
_geom_hbond_distance_DA
_geom_hbond_angle_DHA
N1 H1 F3A 0.81(3) 2.40(3) 3.115(6) 148.(2)
N1 H1 F3B 0.81(3) 2.48(3) 3.260(15) 161.(2)
N1 H1 F3C 0.81(3) 2.51(4) 3.09(3) 130.(2)

loop_
_geom_torsion_atom_site_label_1
_geom_torsion_atom_site_label_2
_geom_torsion_atom_site_label_3
_geom_torsion_atom_site_label_4
_geom_torsion
C11 N1 C2 O3 -176.0(2)
C11 N1 C2 Mn1 3.7(4)
N1 C2 O3 C10 12.4(3)
Mn1 C2 O3 C10 -167.42(19)
C2 N1 C11 C16 -98.2(3)
C2 N1 C11 C12 84.9(3)
C16 C11 C12 C13 1.9(4)
N1 C11 C12 C13 178.7(2)
C11 C12 C13 C14 -0.4(4)
C12 C13 C14 C15 -0.9(4)
C13 C14 C15 C16 0.8(4)
C12 C11 C16 C15 -2.0(3)
N1 C11 C16 C15 -178.87(19)
C14 C15 C16 C11 0.7(4)
C26 N21 C22 C23 1.1(3)
Mn1 N21 C22 C23 173.82(15)
C26 N21 C22 C32 -177.31(16)
Mn1 N21 C22 C32 -4.6(2)
N21 C22 C23 C24 -1.9(3)
C32 C22 C23 C24 176.35(19)
C22 C23 C24 C25 0.9(3)
C23 C24 C25 C26 0.8(4)
C22 N21 C26 C25 0.7(3)
Mn1 N21 C26 C25 -171.20(16)
C24 C25 C26 N21 -1.6(3)
C36 N31 C32 C33 0.9(3)
Mn1 N31 C32 C33 179.69(15)
C36 N31 C32 C22 -179.02(16)
Mn1 N31 C32 C22 -0.3(2)
N21 C22 C32 N31 3.2(2)
C23 C22 C32 N31 -175.18(18)
N21 C22 C32 C33 -176.76(18)
C23 C22 C32 C33 4.9(3)
N31 C32 C33 C34 -0.1(3)
C22 C32 C33 C34 179.84(19)
C32 C33 C34 C35 -0.6(3)
C33 C34 C35 C36 0.4(4)
C32 N31 C36 C35 -1.1(3)
Mn1 N31 C36 C35 -179.71(16)
C34 C35 C36 N31 0.4(3)
